data_2238463
loop_
_publ_author_name
'Jeon, Youngeun'
'Kim, Jineun'
'Cho, Seonghwa'
'Kim, Tae Ho'

_publ_section_title
;
 Bifenox: methyl 5-(2,4-dichlorophenoxy)-2-nitrobenzoate
;
_journal_coeditor_code ZS2269
_journal_issue 8
_journal_name_full 'Acta Crystallographica Section E'
_journal_page_first o1206
_journal_paper_doi 10.1107/S1600536813018266
_journal_volume 69
_journal_year 2013
_chemical_formula_iupac 'C14 H9 Cl2 N O5'
_chemical_formula_moiety 'C14 H9 Cl2 N O5'
_chemical_formula_sum 'C14 H9 Cl2 N O5'
_chemical_formula_weight 342.12
_chemical_melting_point_gt 357
_chemical_melting_point_lt 359
_chemical_name_common Bifenox
_chemical_name_systematic
;
Methyl 5-(2,4-dichlorophenoxy)-2-nitrobenzoate
;
_space_group_IT_number 2
_symmetry_cell_setting triclinic
_symmetry_space_group_name_Hall '-P 1'
_symmetry_space_group_name_H-M 'P -1'
_atom_sites_solution_hydrogens geom
_atom_sites_solution_primary direct
_atom_sites_solution_secondary difmap
_audit_creation_method SHELXTL
_cell_angle_alpha 64.6010(10)
_cell_angle_beta 68.7200(10)
_cell_angle_gamma 70.4210(10)
_cell_formula_units_Z 2
_cell_length_a 8.4945(7)
_cell_length_b 9.9610(8)
_cell_length_c 10.3969(8)
_cell_measurement_reflns_used 2834
_cell_measurement_temperature 173(2)
_cell_measurement_theta_max 27.36
_cell_measurement_theta_min 2.32
_cell_volume 723.48(10)
_computing_cell_refinement 'SAINT (Bruker, 2006)'
_computing_data_collection 'APEX2 (Bruker, 2006)'
_computing_data_reduction 'SAINT (Bruker, 2006)'
_computing_molecular_graphics 'SHELXTL (Sheldrick, 2008)'
_computing_publication_material 'SHELXTL (Sheldrick, 2008)'
_computing_structure_refinement 'SHELXL97 (Sheldrick, 2008)'
_computing_structure_solution 'SHELXS97 (Sheldrick, 2008)'
_diffrn_ambient_temperature 173(2)
_diffrn_measured_fraction_theta_full 0.989
_diffrn_measured_fraction_theta_max 0.989
_diffrn_measurement_device_type 'Bruker APEXII CCD-detector'
_diffrn_measurement_method '\f and \w scans'
_diffrn_radiation_monochromator graphite
_diffrn_radiation_source 'fine-focus sealed tube'
_diffrn_radiation_type MoK\a
_diffrn_radiation_wavelength 0.71073
_diffrn_reflns_av_R_equivalents 0.0291
_diffrn_reflns_av_sigmaI/netI 0.0463
_diffrn_reflns_limit_h_max 10
_diffrn_reflns_limit_h_min -10
_diffrn_reflns_limit_k_max 12
_diffrn_reflns_limit_k_min -12
_diffrn_reflns_limit_l_max 12
_diffrn_reflns_limit_l_min -12
_diffrn_reflns_number 5707
_diffrn_reflns_theta_full 26.00
_diffrn_reflns_theta_max 26.00
_diffrn_reflns_theta_min 2.24
_exptl_absorpt_coefficient_mu 0.471
_exptl_absorpt_correction_T_max 0.9544
_exptl_absorpt_correction_T_min 0.9116
_exptl_absorpt_correction_type multi-scan
_exptl_absorpt_process_details '(SADABS; Bruker, 2006)'
_exptl_crystal_colour colourless
_exptl_crystal_density_diffrn 1.570
_exptl_crystal_density_method 'not measured'
_exptl_crystal_description block
_exptl_crystal_F_000 348
_exptl_crystal_size_max 0.20
_exptl_crystal_size_mid 0.10
_exptl_crystal_size_min 0.10
_refine_diff_density_max 0.289
_refine_diff_density_min -0.325
_refine_ls_extinction_method none
_refine_ls_goodness_of_fit_ref 1.061
_refine_ls_hydrogen_treatment constr
_refine_ls_matrix_type full
_refine_ls_number_parameters 200
_refine_ls_number_reflns 2830
_refine_ls_number_restraints 0
_refine_ls_restrained_S_all 1.061
_refine_ls_R_factor_all 0.0653
_refine_ls_R_factor_gt 0.0470
_refine_ls_shift/su_max 0.000
_refine_ls_shift/su_mean 0.000
_refine_ls_structure_factor_coef Fsqd
_refine_ls_weighting_details 'calc w=1/[\s^2^(Fo^2^)+(0.0274P)^2^+0.5552P] where P=(Fo^2^+2Fc^2^)/3'
_refine_ls_weighting_scheme calc
_refine_ls_wR_factor_gt 0.0920
_refine_ls_wR_factor_ref 0.0975
_reflns_number_gt 2217
_reflns_number_total 2830
_reflns_threshold_expression I>2\s(I)
_cod_data_source_file zs2269.cif
_cod_data_source_block I
_cod_original_sg_symbol_H-M 'P -1 '
_cod_database_code 2238463
_cod_database_fobs_code 2238463

loop_
_symmetry_equiv_pos_as_xyz
'x, y, z'
'-x, -y, -z'

loop_
_atom_site_type_symbol
_atom_site_label
_atom_site_fract_x
_atom_site_fract_y
_atom_site_fract_z
_atom_site_U_iso_or_equiv
_atom_site_adp_type
_atom_site_calc_flag
_atom_site_refinement_flags
_atom_site_occupancy
_atom_site_symmetry_multiplicity
Cl Cl1 1.32195(8) 0.11710(8) 0.94482(7) 0.03459(19) Uani d . 1 1
Cl Cl2 1.02470(9) -0.03963(9) 0.66832(8) 0.0410(2) Uani d . 1 1
O O1 0.7224(2) 0.2017(2) 0.74018(19) 0.0329(5) Uani d . 1 1
O O2 0.2690(2) 0.3461(3) 0.4414(2) 0.0493(6) Uani d . 1 1
O O3 0.4770(2) 0.2201(2) 0.3023(2) 0.0379(5) Uani d . 1 1
O O4 0.5339(3) 0.5178(3) 0.1364(2) 0.0515(6) Uani d . 1 1
O O5 0.8081(2) 0.5119(2) 0.0585(2) 0.0371(5) Uani d . 1 1
N N1 0.6782(3) 0.4819(2) 0.1575(2) 0.0301(5) Uani d . 1 1
C C1 1.1456(3) 0.1440(3) 0.8819(3) 0.0256(6) Uani d . 1 1
C C2 1.1569(3) 0.0548(3) 0.8061(3) 0.0266(6) Uani d . 1 1
H H2 1.2589 -0.0193 0.7880 0.032 Uiso calc R 1 1
C C3 1.0159(3) 0.0761(3) 0.7571(3) 0.0256(6) Uani d . 1 1
C C4 0.8694(3) 0.1865(3) 0.7802(3) 0.0267(6) Uani d . 1 1
C C5 0.8603(3) 0.2739(3) 0.8570(3) 0.0285(6) Uani d . 1 1
H H5 0.7588 0.3487 0.8742 0.034 Uiso calc R 1 1
C C6 0.9992(3) 0.2526(3) 0.9092(3) 0.0281(6) Uani d . 1 1
H H6 0.9935 0.3117 0.9627 0.034 Uiso calc R 1 1
C C7 0.7221(3) 0.2709(3) 0.5937(3) 0.0264(6) Uani d . 1 1
C C8 0.8489(3) 0.3448(3) 0.4844(3) 0.0272(6) Uani d . 1 1
H H8 0.9450 0.3493 0.5076 0.033 Uiso calc R 1 1
C C9 0.8337(3) 0.4121(3) 0.3410(3) 0.0267(6) Uani d . 1 1
H H9 0.9191 0.4638 0.2648 0.032 Uiso calc R 1 1
C C10 0.6932(3) 0.4035(3) 0.3092(3) 0.0244(5) Uani d . 1 1
C C11 0.5659(3) 0.3277(3) 0.4177(3) 0.0254(6) Uani d . 1 1
C C12 0.5811(3) 0.2624(3) 0.5610(3) 0.0260(6) Uani d . 1 1
H H12 0.4951 0.2116 0.6375 0.031 Uiso calc R 1 1
C C13 0.4188(3) 0.3035(3) 0.3881(3) 0.0273(6) Uani d . 1 1
C C14 0.3450(4) 0.1934(4) 0.2634(4) 0.0501(9) Uani d . 1 1
H H14A 0.2658 0.1409 0.3533 0.075 Uiso calc R 1 1
H H14B 0.3999 0.1304 0.2013 0.075 Uiso calc R 1 1
H H14C 0.2802 0.2909 0.2093 0.075 Uiso calc R 1 1

loop_
_atom_site_aniso_label
_atom_site_aniso_U_11
_atom_site_aniso_U_22
_atom_site_aniso_U_33
_atom_site_aniso_U_12
_atom_site_aniso_U_13
_atom_site_aniso_U_23
Cl1 0.0281(3) 0.0478(4) 0.0343(4) -0.0092(3) -0.0157(3) -0.0130(3)
Cl2 0.0433(4) 0.0470(5) 0.0498(5) -0.0054(3) -0.0189(3) -0.0297(4)
O1 0.0243(9) 0.0494(12) 0.0270(10) -0.0116(9) -0.0117(8) -0.0081(9)
O2 0.0217(10) 0.0761(16) 0.0698(15) -0.0060(10) -0.0101(10) -0.0478(13)
O3 0.0288(10) 0.0505(13) 0.0516(13) -0.0017(9) -0.0186(9) -0.0315(11)
O4 0.0353(12) 0.0652(15) 0.0457(13) -0.0094(11) -0.0264(10) 0.0000(11)
O5 0.0334(11) 0.0450(12) 0.0299(10) -0.0096(9) -0.0056(9) -0.0117(9)
N1 0.0298(12) 0.0278(12) 0.0343(13) -0.0021(10) -0.0161(10) -0.0090(10)
C1 0.0240(13) 0.0306(14) 0.0216(13) -0.0088(11) -0.0088(10) -0.0040(11)
C2 0.0234(13) 0.0279(14) 0.0264(14) -0.0032(11) -0.0087(11) -0.0073(11)
C3 0.0269(13) 0.0272(14) 0.0245(13) -0.0073(11) -0.0082(11) -0.0083(11)
C4 0.0234(13) 0.0334(15) 0.0247(13) -0.0110(11) -0.0108(10) -0.0040(11)
C5 0.0256(13) 0.0281(14) 0.0316(14) -0.0012(11) -0.0099(11) -0.0115(12)
C6 0.0324(14) 0.0276(14) 0.0273(14) -0.0085(11) -0.0081(11) -0.0106(12)
C7 0.0226(13) 0.0278(14) 0.0295(14) -0.0024(11) -0.0123(11) -0.0083(12)
C8 0.0231(13) 0.0272(14) 0.0355(15) -0.0045(11) -0.0151(11) -0.0093(12)
C9 0.0246(13) 0.0230(13) 0.0310(15) -0.0057(11) -0.0106(11) -0.0046(11)
C10 0.0240(13) 0.0201(13) 0.0287(14) -0.0009(10) -0.0115(11) -0.0074(11)
C11 0.0194(12) 0.0238(13) 0.0351(15) -0.0006(10) -0.0104(11) -0.0126(12)
C12 0.0215(12) 0.0315(14) 0.0267(14) -0.0052(11) -0.0083(11) -0.0103(12)
C13 0.0233(14) 0.0287(14) 0.0304(14) -0.0042(11) -0.0098(11) -0.0096(12)
C14 0.0442(18) 0.063(2) 0.067(2) -0.0051(16) -0.0316(17) -0.0349(19)

loop_
_atom_type_symbol
_atom_type_description
_atom_type_scat_dispersion_real
_atom_type_scat_dispersion_imag
_atom_type_scat_source
C C 0.0033 0.0016 'International Tables Vol C Tables 4.2.6.8 and 6.1.1.4'
H H 0.0000 0.0000 'International Tables Vol C Tables 4.2.6.8 and 6.1.1.4'
N N 0.0061 0.0033 'International Tables Vol C Tables 4.2.6.8 and 6.1.1.4'
O O 0.0106 0.0060 'International Tables Vol C Tables 4.2.6.8 and 6.1.1.4'
Cl Cl 0.1484 0.1585 'International Tables Vol C Tables 4.2.6.8 and 6.1.1.4'

loop_
_geom_angle_atom_site_label_1
_geom_angle_atom_site_label_2
_geom_angle_atom_site_label_3
_geom_angle
C7 O1 C4 118.65(19)
C13 O3 C14 115.5(2)
O5 N1 O4 123.3(2)
O5 N1 C10 118.8(2)
O4 N1 C10 117.9(2)
C6 C1 C2 121.9(2)
C6 C1 Cl1 119.5(2)
C2 C1 Cl1 118.61(19)
C1 C2 C3 118.4(2)
C1 C2 H2 120.8
C3 C2 H2 120.8
C4 C3 C2 120.7(2)
C4 C3 Cl2 120.33(19)
C2 C3 Cl2 118.96(19)
C5 C4 C3 120.0(2)
C5 C4 O1 118.7(2)
C3 C4 O1 121.0(2)
C4 C5 C6 120.1(2)
C4 C5 H5 119.9
C6 C5 H5 119.9
C1 C6 C5 118.8(2)
C1 C6 H6 120.6
C5 C6 H6 120.6
O1 C7 C8 124.2(2)
O1 C7 C12 114.7(2)
C8 C7 C12 121.1(2)
C9 C8 C7 119.1(2)
C9 C8 H8 120.5
C7 C8 H8 120.5
C8 C9 C10 119.6(2)
C8 C9 H9 120.2
C10 C9 H9 120.2
C9 C10 C11 121.9(2)
C9 C10 N1 117.7(2)
C11 C10 N1 120.3(2)
C12 C11 C10 118.1(2)
C12 C11 C13 117.5(2)
C10 C11 C13 124.3(2)
C11 C12 C7 120.2(2)
C11 C12 H12 119.9
C7 C12 H12 119.9
O2 C13 O3 124.4(2)
O2 C13 C11 124.5(2)
O3 C13 C11 111.0(2)
O3 C14 H14A 109.5
O3 C14 H14B 109.5
H14A C14 H14B 109.5
O3 C14 H14C 109.5
H14A C14 H14C 109.5
H14B C14 H14C 109.5

loop_
_geom_bond_atom_site_label_1
_geom_bond_atom_site_label_2
_geom_bond_distance
Cl1 C1 1.743(2)
Cl2 C3 1.729(3)
O1 C7 1.377(3)
O1 C4 1.397(3)
O2 C13 1.198(3)
O3 C13 1.331(3)
O3 C14 1.454(3)
O4 N1 1.230(3)
O5 N1 1.224(3)
N1 C10 1.462(3)
C1 C6 1.379(4)
C1 C2 1.381(4)
C2 C3 1.386(3)
C2 H2 0.9500
C3 C4 1.382(4)
C4 C5 1.381(4)
C5 C6 1.389(3)
C5 H5 0.9500
C6 H6 0.9500
C7 C8 1.386(3)
C7 C12 1.394(3)
C8 C9 1.383(3)
C8 H8 0.9500
C9 C10 1.386(3)
C9 H9 0.9500
C10 C11 1.393(3)
C11 C12 1.383(3)
C11 C13 1.504(3)
C12 H12 0.9500
C14 H14A 0.9800
C14 H14B 0.9800
C14 H14C 0.9800

loop_
_geom_hbond_atom_site_label_D
_geom_hbond_atom_site_label_H
_geom_hbond_atom_site_label_A
_geom_hbond_site_symmetry_A
_geom_hbond_distance_DH
_geom_hbond_distance_HA
_geom_hbond_distance_DA
_geom_hbond_angle_DHA
C5 H5 O4 2_666 0.95 2.41 3.290(3) 153
C6 H6 O5 1_556 0.95 2.43 3.243(3) 143
C8 H8 O2 1_655 0.95 2.58 3.435(3) 151

loop_
_geom_torsion_atom_site_label_1
_geom_torsion_atom_site_label_2
_geom_torsion_atom_site_label_3
_geom_torsion_atom_site_label_4
_geom_torsion
C6 C1 C2 C3 -0.2(4)
Cl1 C1 C2 C3 179.62(19)
C1 C2 C3 C4 1.6(4)
C1 C2 C3 Cl2 -177.51(19)
C2 C3 C4 C5 -2.1(4)
Cl2 C3 C4 C5 177.1(2)
C2 C3 C4 O1 -175.6(2)
Cl2 C3 C4 O1 3.6(3)
C7 O1 C4 C5 109.5(3)
C7 O1 C4 C3 -77.0(3)
C3 C4 C5 C6 1.0(4)
O1 C4 C5 C6 174.6(2)
C2 C1 C6 C5 -0.9(4)
Cl1 C1 C6 C5 179.32(19)
C4 C5 C6 C1 0.5(4)
C4 O1 C7 C8 -8.8(4)
C4 O1 C7 C12 171.5(2)
O1 C7 C8 C9 -179.2(2)
C12 C7 C8 C9 0.5(4)
C7 C8 C9 C10 -0.4(4)
C8 C9 C10 C11 -0.5(4)
C8 C9 C10 N1 177.3(2)
O5 N1 C10 C9 21.5(3)
O4 N1 C10 C9 -156.8(2)
O5 N1 C10 C11 -160.7(2)
O4 N1 C10 C11 21.0(3)
C9 C10 C11 C12 1.2(4)
N1 C10 C11 C12 -176.5(2)
C9 C10 C11 C13 -174.7(2)
N1 C10 C11 C13 7.6(4)
C10 C11 C12 C7 -1.1(4)
C13 C11 C12 C7 175.1(2)
O1 C7 C12 C11 180.0(2)
C8 C7 C12 C11 0.3(4)
C14 O3 C13 O2 5.6(4)
C14 O3 C13 C11 -178.4(2)
C12 C11 C13 O2 61.9(4)
C10 C11 C13 O2 -122.1(3)
C12 C11 C13 O3 -114.1(3)
C10 C11 C13 O3 61.9(3)
